data_4346542
loop_
_publ_author_name
'Fuertes, Sara'
'Chueca, Andr\'es J'
'Sicilia, Violeta'

_publ_section_title
;
 Exploring the Transphobia Effect on Heteroleptic NHC Cycloplatinated
 Complexes.
;
_journal_issue 20
_journal_name_full 'Inorganic chemistry'
_journal_page_first 9885
_journal_page_last 9895
_journal_paper_doi 10.1021/acs.inorgchem.5b01655
_journal_volume 54
_journal_year 2015
_chemical_formula_moiety '(C34 H28 F6 N4 P2 Pt), (H2 O)'
_chemical_formula_sum 'C34 H30 F6 N4 O P2 Pt'
_chemical_formula_weight 881.65
_space_group_IT_number 14
_space_group_name_Hall '-P 2yn'
_space_group_name_H-M_alt 'P 1 21/n 1'
_symmetry_cell_setting monoclinic
_symmetry_space_group_name_H-M 'P 1 21/n 1'
_atom_sites_solution_hydrogens geom
_atom_sites_solution_primary direct
_atom_sites_solution_secondary difmap
_audit_creation_method SHELXL-97
_cell_angle_alpha 90.00
_cell_angle_beta 90.639(2)
_cell_angle_gamma 90.00
_cell_formula_units_Z 4
_cell_length_a 11.2215(2)
_cell_length_b 9.4075(2)
_cell_length_c 30.6267(7)
_cell_measurement_reflns_used 17821
_cell_measurement_temperature 100(2)
_cell_measurement_theta_max 29.2950
_cell_measurement_theta_min 4.4170
_cell_volume 3232.95(12)
_computing_cell_refinement
;
'Fri May 29 19:38:18 2015'
;
_computing_data_collection
;
'Fri May 29 19:38:18 2015'
;
_computing_data_reduction
;
'Fri May 29 19:38:18 2015'
;
_computing_structure_refinement 'SHELXL-97 (Sheldrick, 1997)'
_diffrn_ambient_temperature 100(2)
_diffrn_detector_area_resol_mean 16.0655
_diffrn_measured_fraction_theta_full 0.991
_diffrn_measured_fraction_theta_max 0.902
_diffrn_measurement_device_type 'Xcalibur, Sapphire3'
_diffrn_measurement_method '\w scans'
_diffrn_radiation_monochromator graphite
_diffrn_radiation_source 'fine-focus sealed tube'
_diffrn_radiation_type MoK\a
_diffrn_radiation_wavelength 0.71073
_diffrn_reflns_av_R_equivalents 0.0313
_diffrn_reflns_av_sigmaI/netI 0.0287
_diffrn_reflns_limit_h_max 15
_diffrn_reflns_limit_h_min -13
_diffrn_reflns_limit_k_max 11
_diffrn_reflns_limit_k_min -12
_diffrn_reflns_limit_l_max 38
_diffrn_reflns_limit_l_min -41
_diffrn_reflns_number 35039
_diffrn_reflns_theta_full 25.00
_diffrn_reflns_theta_max 29.28
_diffrn_reflns_theta_min 4.38
_exptl_absorpt_coefficient_mu 4.510
_exptl_absorpt_correction_T_max 1.00000
_exptl_absorpt_correction_T_min 0.68061
_exptl_absorpt_correction_type multi-scan
_exptl_absorpt_process_details
;
CrysAlisPro, Agilent Technologies,
Version 1.171.37.35 (release 13-08-2014 CrysAlis171 .NET)
(compiled Aug 13 2014,18:06:01)
Empirical absorption correction using spherical harmonics,
 implemented in SCALE3 ABSPACK scaling algorithm.
;
_exptl_crystal_colour colourless
_exptl_crystal_density_diffrn 1.811
_exptl_crystal_density_method 'not measured'
_exptl_crystal_description prism
_exptl_crystal_F_000 1728
_exptl_crystal_size_max 0.45
_exptl_crystal_size_mid 0.22
_exptl_crystal_size_min 0.20
_refine_diff_density_max 1.406
_refine_diff_density_min -1.132
_refine_diff_density_rms 0.119
_refine_ls_extinction_method none
_refine_ls_goodness_of_fit_ref 1.047
_refine_ls_hydrogen_treatment mixed
_refine_ls_matrix_type full
_refine_ls_number_parameters 453
_refine_ls_number_reflns 7955
_refine_ls_number_restraints 3
_refine_ls_restrained_S_all 1.047
_refine_ls_R_factor_all 0.0358
_refine_ls_R_factor_gt 0.0300
_refine_ls_shift/su_max 0.001
_refine_ls_shift/su_mean 0.000
_refine_ls_structure_factor_coef Fsqd
_refine_ls_weighting_details 'calc w=1/[\s^2^(Fo^2^)+(0.0265P)^2^+9.7578P] where P=(Fo^2^+2Fc^2^)/3'
_refine_ls_weighting_scheme calc
_refine_ls_wR_factor_gt 0.0654
_refine_ls_wR_factor_ref 0.0680
_reflns_number_gt 7141
_reflns_number_total 7955
_reflns_threshold_expression >2sigma(I)
_cod_data_source_file ic5b01655_si_002.cif
_cod_data_source_block compound9
_cod_database_code 4346542

loop_
_symmetry_equiv_pos_as_xyz
'x, y, z'
'-x+1/2, y+1/2, -z+1/2'
'-x, -y, -z'
'x-1/2, -y-1/2, z-1/2'

loop_
_atom_site_label
_atom_site_type_symbol
_atom_site_fract_x
_atom_site_fract_y
_atom_site_fract_z
_atom_site_U_iso_or_equiv
_atom_site_adp_type
_atom_site_occupancy
_atom_site_symmetry_multiplicity
_atom_site_calc_flag
_atom_site_refinement_flags
_atom_site_disorder_assembly
_atom_site_disorder_group
Pt01 Pt 0.629670(11) 0.445219(13) 0.595288(4) 0.01511(5) Uani 1 1 d . . .
P1 P 0.75096(7) 0.57991(9) 0.64040(3) 0.01558(17) Uani 1 1 d . . .
P2 P 0.25956(10) 0.87137(13) 0.65993(4) 0.0362(3) Uani 1 1 d . . .
N4 N 0.5397(2) 0.3698(3) 0.65036(9) 0.0182(6) Uani 1 1 d . . .
C6 C 0.7172(3) 0.4908(4) 0.53918(11) 0.0173(7) Uani 1 1 d . . .
C7 C 0.8118(3) 0.5819(4) 0.53129(11) 0.0196(7) Uani 1 1 d . . .
H7 H 0.8414 0.6377 0.5540 0.023 Uiso 1 1 calc R . .
N2 N 0.4380(3) 0.2422(3) 0.55032(10) 0.0204(6) Uani 1 1 d . . .
N1 N 0.5800(2) 0.3220(3) 0.51142(9) 0.0197(6) Uani 1 1 d . . .
C1 C 0.5339(3) 0.3271(4) 0.55179(11) 0.0173(6) Uani 1 1 d . . .
C16 C 0.5684(3) 0.2414(4) 0.66628(12) 0.0232(7) Uani 1 1 d . . .
H16 H 0.6273 0.1891 0.6524 0.028 Uiso 1 1 calc R . .
C12 C 0.4574(3) 0.4471(4) 0.67134(11) 0.0212(7) Uani 1 1 d . . .
H12 H 0.4375 0.5367 0.6607 0.025 Uiso 1 1 calc R . .
C30 C 0.8977(3) 0.5017(4) 0.64777(11) 0.0186(7) Uani 1 1 d . . .
C5 C 0.6786(3) 0.4108(4) 0.50263(11) 0.0193(7) Uani 1 1 d . . .
C4 C 0.3554(3) 0.2152(4) 0.58588(12) 0.0258(8) Uani 1 1 d . . .
H4A H 0.3912 0.1505 0.6064 0.039 Uiso 1 1 calc R . .
H4B H 0.2833 0.1744 0.5743 0.039 Uiso 1 1 calc R . .
H4C H 0.3373 0.3030 0.6003 0.039 Uiso 1 1 calc R . .
C31 C 0.9260(3) 0.3786(4) 0.62482(11) 0.0201(7) Uani 1 1 d . . .
H31 H 0.8732 0.3432 0.6039 0.024 Uiso 1 1 calc R . .
C20 C 0.6966(3) 0.5957(4) 0.69638(11) 0.0180(7) Uani 1 1 d . . .
C41 C 0.6651(3) 0.8322(4) 0.60785(11) 0.0206(7) Uani 1 1 d . . .
H41 H 0.5915 0.7879 0.6108 0.025 Uiso 1 1 calc R . .
C40 C 0.7685(3) 0.7625(4) 0.62154(11) 0.0186(7) Uani 1 1 d . . .
C21 C 0.7226(3) 0.4880(4) 0.72629(12) 0.0232(7) Uani 1 1 d . . .
H21 H 0.7742 0.4150 0.7187 0.028 Uiso 1 1 calc R . .
C25 C 0.6191(3) 0.7040(4) 0.70842(12) 0.0234(7) Uani 1 1 d . . .
H25 H 0.6018 0.7771 0.6889 0.028 Uiso 1 1 calc R . .
C2 C 0.5142(3) 0.2324(4) 0.48470(12) 0.0260(8) Uani 1 1 d . . .
H2 H 0.5288 0.2108 0.4556 0.031 Uiso 1 1 calc R . .
C3 C 0.4249(3) 0.1827(4) 0.50929(12) 0.0246(8) Uani 1 1 d . . .
H3 H 0.3653 0.1201 0.5004 0.030 Uiso 1 1 calc R . .
N3 N 1.0342(3) 0.7733(4) 0.47968(11) 0.0324(8) Uani 1 1 d . . .
C22 C 0.6718(3) 0.4894(5) 0.76745(12) 0.0275(8) Uani 1 1 d . . .
H22 H 0.6901 0.4179 0.7874 0.033 Uiso 1 1 calc R . .
C15 C 0.5142(4) 0.1836(4) 0.70230(13) 0.0297(9) Uani 1 1 d . . .
H15 H 0.5343 0.0931 0.7121 0.036 Uiso 1 1 calc R . .
C8 C 0.8642(3) 0.5920(4) 0.49010(12) 0.0209(7) Uani 1 1 d . . .
C42 C 0.6711(4) 0.9674(4) 0.58984(12) 0.0258(8) Uani 1 1 d . . .
H42 H 0.6017 1.0146 0.5815 0.031 Uiso 1 1 calc R . .
C35 C 0.9791(3) 0.5549(4) 0.67823(12) 0.0227(7) Uani 1 1 d . . .
H35 H 0.9615 0.6377 0.6934 0.027 Uiso 1 1 calc R . .
C24 C 0.5673(4) 0.7038(4) 0.74937(13) 0.0284(8) Uani 1 1 d . . .
H24 H 0.5146 0.7756 0.7570 0.034 Uiso 1 1 calc R . .
C34 C 1.0861(3) 0.4855(4) 0.68611(13) 0.0246(8) Uani 1 1 d . . .
H34 H 1.1404 0.5221 0.7064 0.030 Uiso 1 1 calc R . .
C10 C 0.7301(3) 0.4167(4) 0.46197(12) 0.0245(8) Uani 1 1 d . . .
H10 H 0.7016 0.3600 0.4393 0.029 Uiso 1 1 calc R . .
C11 C 0.9602(3) 0.6929(4) 0.48414(12) 0.0248(8) Uani 1 1 d . . .
C32 C 1.0331(3) 0.3084(4) 0.63314(12) 0.0229(7) Uani 1 1 d . . .
H32 H 1.0512 0.2256 0.6180 0.028 Uiso 1 1 calc R . .
C43 C 0.7802(4) 1.0314(4) 0.58431(13) 0.0296(9) Uani 1 1 d . . .
H43 H 0.7845 1.1207 0.5714 0.035 Uiso 1 1 calc R . .
C45 C 0.8780(3) 0.8297(4) 0.61691(12) 0.0230(7) Uani 1 1 d . . .
H45 H 0.9475 0.7852 0.6265 0.028 Uiso 1 1 calc R . .
C23 C 0.5943(4) 0.5969(5) 0.77872(12) 0.0293(9) Uani 1 1 d . . .
H23 H 0.5601 0.5973 0.8062 0.035 Uiso 1 1 calc R . .
C33 C 1.1123(3) 0.3614(4) 0.66379(12) 0.0234(8) Uani 1 1 d . . .
H33 H 1.1834 0.3139 0.6695 0.028 Uiso 1 1 calc R . .
C9 C 0.8250(3) 0.5082(4) 0.45542(12) 0.0241(8) Uani 1 1 d . . .
H9 H 0.8617 0.5134 0.4284 0.029 Uiso 1 1 calc R . .
C13 C 0.4017(3) 0.3971(5) 0.70825(13) 0.0279(8) Uani 1 1 d . . .
H13 H 0.3462 0.4532 0.7226 0.033 Uiso 1 1 calc R . .
C14 C 0.4293(3) 0.2635(5) 0.72356(12) 0.0307(9) Uani 1 1 d . . .
H14 H 0.3911 0.2273 0.7480 0.037 Uiso 1 1 calc R . .
C44 C 0.8833(4) 0.9636(4) 0.59783(14) 0.0294(9) Uani 1 1 d . . .
H44 H 0.9567 1.0077 0.5941 0.035 Uiso 1 1 calc R . .
F3 F 0.3851(3) 0.8921(5) 0.63835(19) 0.1126(19) Uani 1 1 d . A .
F5 F 0.1326(2) 0.8533(3) 0.68172(9) 0.0488(7) Uani 1 1 d . A .
F1 F 0.2073(15) 0.7622(18) 0.6254(4) 0.119(5) Uani 0.50 1 d P A 1
F6 F 0.292(2) 0.9729(19) 0.6992(9) 0.120(5) Uani 0.50 1 d P A 1
F4 F 0.2064(14) 1.0011(18) 0.6356(6) 0.093(5) Uani 0.50 1 d P A 1
F2 F 0.3002(13) 0.7429(14) 0.6912(5) 0.100(5) Uani 0.50 1 d P A 1
O1 O 0.2182(4) -0.0488(5) 0.52799(14) 0.0630(11) Uani 1 1 d D . .
H100 H 0.204(5) -0.069(7) 0.5541(5) 0.076 Uiso 1 1 d D . .
H103 H 0.166(4) -0.092(6) 0.5130(14) 0.076 Uiso 1 1 d D . .
F1B F 0.2027(15) 0.8599(18) 0.6126(4) 0.119(5) Uani 0.50 1 d P A 2
F6B F 0.320(2) 0.9000(19) 0.7064(9) 0.120(5) Uani 0.50 1 d P A 2
F4B F 0.2417(14) 1.0395(18) 0.6568(6) 0.093(5) Uani 0.50 1 d P A 2
F2B F 0.2941(13) 0.7108(14) 0.6620(5) 0.100(5) Uani 0.50 1 d P A 2

loop_
_atom_site_aniso_label
_atom_site_aniso_U_11
_atom_site_aniso_U_22
_atom_site_aniso_U_33
_atom_site_aniso_U_23
_atom_site_aniso_U_13
_atom_site_aniso_U_12
Pt01 0.01500(7) 0.01695(7) 0.01342(7) -0.00107(5) 0.00227(4) -0.00378(5)
P1 0.0160(4) 0.0172(4) 0.0135(4) -0.0017(3) 0.0017(3) -0.0026(3)
P2 0.0326(6) 0.0293(6) 0.0467(7) 0.0072(5) 0.0029(5) 0.0015(4)
N4 0.0192(14) 0.0215(15) 0.0139(13) 0.0003(11) 0.0025(11) -0.0063(11)
C6 0.0189(16) 0.0174(16) 0.0157(16) 0.0012(13) 0.0031(12) -0.0009(13)
C7 0.0204(17) 0.0209(17) 0.0174(16) -0.0030(13) 0.0028(13) -0.0039(13)
N2 0.0198(14) 0.0215(15) 0.0198(15) 0.0011(12) -0.0002(11) -0.0038(12)
N1 0.0197(14) 0.0232(15) 0.0162(14) -0.0019(12) -0.0008(11) -0.0056(12)
C1 0.0197(16) 0.0187(16) 0.0135(15) -0.0006(13) -0.0012(12) -0.0042(13)
C16 0.0270(19) 0.0226(18) 0.0201(18) -0.0018(15) 0.0041(14) -0.0057(15)
C12 0.0151(16) 0.0288(19) 0.0196(17) -0.0015(15) 0.0012(13) -0.0040(14)
C30 0.0177(16) 0.0209(17) 0.0174(16) 0.0000(14) 0.0023(12) -0.0019(13)
C5 0.0188(16) 0.0218(17) 0.0173(16) -0.0004(14) 0.0000(13) -0.0023(13)
C4 0.0214(18) 0.032(2) 0.0238(19) 0.0020(16) 0.0027(14) -0.0092(15)
C31 0.0196(17) 0.0235(18) 0.0173(16) -0.0018(14) 0.0019(13) -0.0045(14)
C20 0.0172(16) 0.0215(17) 0.0153(16) -0.0039(13) 0.0013(12) -0.0040(13)
C41 0.0231(17) 0.0234(18) 0.0152(16) -0.0018(14) 0.0029(13) -0.0036(14)
C40 0.0236(17) 0.0175(16) 0.0147(16) -0.0036(13) 0.0043(12) -0.0039(13)
C21 0.0192(17) 0.0268(19) 0.0235(18) 0.0006(15) -0.0002(14) -0.0017(14)
C25 0.0286(19) 0.0199(17) 0.0218(18) -0.0007(14) 0.0051(14) -0.0018(15)
C2 0.0284(19) 0.030(2) 0.0193(18) -0.0053(15) -0.0021(14) -0.0088(16)
C3 0.0249(18) 0.0252(19) 0.0237(18) -0.0034(15) -0.0040(14) -0.0096(15)
N3 0.0347(19) 0.0340(19) 0.0286(18) -0.0012(15) 0.0091(14) -0.0131(16)
C22 0.028(2) 0.035(2) 0.0199(18) 0.0061(16) 0.0018(14) -0.0034(17)
C15 0.041(2) 0.026(2) 0.0227(19) 0.0065(16) 0.0000(16) -0.0080(17)
C8 0.0216(17) 0.0218(18) 0.0194(17) 0.0014(14) 0.0032(13) -0.0046(14)
C42 0.032(2) 0.0230(19) 0.0221(18) -0.0019(15) 0.0008(15) 0.0030(15)
C35 0.0221(17) 0.0222(18) 0.0238(18) -0.0033(15) 0.0005(14) -0.0018(14)
C24 0.035(2) 0.025(2) 0.026(2) -0.0059(16) 0.0110(16) -0.0023(16)
C34 0.0199(17) 0.0267(19) 0.0272(19) -0.0024(16) -0.0031(14) -0.0030(15)
C10 0.0288(19) 0.029(2) 0.0155(17) -0.0032(15) 0.0010(14) -0.0066(15)
C11 0.0289(19) 0.029(2) 0.0171(17) -0.0010(15) 0.0065(14) -0.0028(16)
C32 0.0232(17) 0.0207(18) 0.0250(18) -0.0024(15) 0.0054(14) -0.0008(14)
C43 0.045(2) 0.0162(18) 0.028(2) -0.0008(15) 0.0056(17) -0.0055(16)
C45 0.0213(17) 0.0236(18) 0.0241(18) -0.0057(15) 0.0027(14) -0.0055(14)
C23 0.035(2) 0.036(2) 0.0167(18) -0.0076(16) 0.0085(15) -0.0085(17)
C33 0.0164(16) 0.026(2) 0.0276(19) 0.0035(15) 0.0032(14) 0.0001(14)
C9 0.0275(19) 0.0294(19) 0.0155(17) 0.0009(15) 0.0045(14) -0.0065(16)
C13 0.0163(17) 0.045(2) 0.0227(19) -0.0039(17) 0.0017(14) -0.0050(16)
C14 0.030(2) 0.045(2) 0.0174(18) 0.0058(17) 0.0026(15) -0.0115(18)
C44 0.030(2) 0.024(2) 0.034(2) -0.0040(16) 0.0081(16) -0.0120(16)
F3 0.051(2) 0.096(3) 0.192(5) 0.059(3) 0.066(3) 0.029(2)
F5 0.0451(16) 0.0528(18) 0.0488(17) 0.0076(14) 0.0097(12) -0.0125(13)
F1 0.109(4) 0.211(17) 0.036(6) -0.042(7) 0.015(5) -0.016(11)
F6 0.099(10) 0.136(16) 0.126(9) -0.010(13) -0.040(6) -0.056(11)
F4 0.059(8) 0.063(8) 0.159(16) 0.059(9) 0.056(8) 0.014(5)
F2 0.058(3) 0.051(6) 0.191(14) 0.037(8) 0.030(9) 0.017(4)
O1 0.064(3) 0.066(3) 0.058(2) -0.003(2) -0.003(2) -0.035(2)
F1B 0.109(4) 0.211(17) 0.036(6) -0.042(7) 0.015(5) -0.016(11)
F6B 0.099(10) 0.136(16) 0.126(9) -0.010(13) -0.040(6) -0.056(11)
F4B 0.059(8) 0.063(8) 0.159(16) 0.059(9) 0.056(8) 0.014(5)
F2B 0.058(3) 0.051(6) 0.191(14) 0.037(8) 0.030(9) 0.017(4)

loop_
_atom_type_symbol
_atom_type_description
_atom_type_scat_dispersion_real
_atom_type_scat_dispersion_imag
_atom_type_scat_source
C C 0.0033 0.0016 'International Tables Vol C Tables 4.2.6.8 and 6.1.1.4'
H H 0.0000 0.0000 'International Tables Vol C Tables 4.2.6.8 and 6.1.1.4'
N N 0.0061 0.0033 'International Tables Vol C Tables 4.2.6.8 and 6.1.1.4'
F F 0.0171 0.0103 'International Tables Vol C Tables 4.2.6.8 and 6.1.1.4'
P P 0.1023 0.0942 'International Tables Vol C Tables 4.2.6.8 and 6.1.1.4'
Pt Pt -1.7033 8.3905 'International Tables Vol C Tables 4.2.6.8 and 6.1.1.4'
O O 0.0106 0.0060 'International Tables Vol C Tables 4.2.6.8 and 6.1.1.4'

loop_
_geom_angle_atom_site_label_1
_geom_angle_atom_site_label_2
_geom_angle_atom_site_label_3
_geom_angle
C1 Pt01 C6 79.54(13)
C1 Pt01 N4 94.94(12)
C6 Pt01 N4 172.33(13)
C1 Pt01 P1 175.19(10)
C6 Pt01 P1 95.90(10)
N4 Pt01 P1 89.45(8)
C30 P1 C40 108.69(16)
C30 P1 C20 103.14(16)
C40 P1 C20 104.97(16)
C30 P1 Pt01 112.33(12)
C40 P1 Pt01 113.12(12)
C20 P1 Pt01 113.86(11)
F4 P2 F2B 151.4(8)
F4 P2 F3 92.4(6)
F2B P2 F3 85.0(5)
F4 P2 F6 88.5(8)
F2B P2 F6 120.0(8)
F3 P2 F6 92.7(11)
F4 P2 F1B 57.5(9)
F2B P2 F1B 93.9(8)
F3 P2 F1B 88.7(6)
F6 P2 F1B 146.0(8)
F4 P2 F1 93.0(8)
F2B P2 F1 59.3(8)
F3 P2 F1 97.2(6)
F6 P2 F1 169.8(12)
F1B P2 F1 36.8(7)
F4 P2 F5 86.8(6)
F2B P2 F5 95.9(5)
F3 P2 F5 179.1(2)
F6 P2 F5 86.7(10)
F1B P2 F5 91.3(6)
F1 P2 F5 83.3(6)
F4 P2 F6B 117.1(8)
F2B P2 F6B 91.4(8)
F3 P2 F6B 89.0(11)
F6 P2 F6B 28.7(9)
F1B P2 F6B 174.0(9)
F1 P2 F6B 149.1(8)
F5 P2 F6B 90.9(11)
F4 P2 F4B 30.9(9)
F2B P2 F4B 172.7(8)
F3 P2 F4B 88.0(6)
F6 P2 F4B 58.3(9)
F1B P2 F4B 87.9(8)
F1 P2 F4B 123.8(8)
F5 P2 F4B 91.1(6)
F6B P2 F4B 86.5(9)
F4 P2 F2 171.0(8)
F2B P2 F2 34.7(6)
F3 P2 F2 95.4(5)
F6 P2 F2 86.5(8)
F1B P2 F2 127.2(8)
F1 P2 F2 90.6(7)
F5 P2 F2 85.3(5)
F6B P2 F2 58.6(8)
F4B P2 F2 144.8(8)
C16 N4 C12 118.5(3)
C16 N4 Pt01 118.8(2)
C12 N4 Pt01 122.7(2)
C7 C6 C5 114.8(3)
C7 C6 Pt01 130.9(3)
C5 C6 Pt01 114.2(2)
C6 C7 C8 121.9(3)
C6 C7 H7 119.0
C8 C7 H7 119.0
C1 N2 C3 110.4(3)
C1 N2 C4 126.5(3)
C3 N2 C4 123.1(3)
C1 N1 C2 110.9(3)
C1 N1 C5 117.6(3)
C2 N1 C5 131.4(3)
N2 C1 N1 105.3(3)
N2 C1 Pt01 140.0(3)
N1 C1 Pt01 114.5(2)
N4 C16 C15 122.7(4)
N4 C16 H16 118.6
C15 C16 H16 118.6
N4 C12 C13 121.8(4)
N4 C12 H12 119.1
C13 C12 H12 119.1
C35 C30 C31 119.0(3)
C35 C30 P1 121.7(3)
C31 C30 P1 119.1(3)
C10 C5 C6 124.4(3)
C10 C5 N1 122.2(3)
C6 C5 N1 113.4(3)
N2 C4 H4A 109.5
N2 C4 H4B 109.5
H4A C4 H4B 109.5
N2 C4 H4C 109.5
H4A C4 H4C 109.5
H4B C4 H4C 109.5
C32 C31 C30 120.2(3)
C32 C31 H31 119.9
C30 C31 H31 119.9
C25 C20 C21 119.0(3)
C25 C20 P1 121.5(3)
C21 C20 P1 119.1(3)
C42 C41 C40 120.4(3)
C42 C41 H41 119.8
C40 C41 H41 119.8
C45 C40 C41 119.3(3)
C45 C40 P1 124.0(3)
C41 C40 P1 116.5(3)
C22 C21 C20 120.3(4)
C22 C21 H21 119.9
C20 C21 H21 119.9
C24 C25 C20 120.5(4)
C24 C25 H25 119.8
C20 C25 H25 119.8
C3 C2 N1 106.1(3)
C3 C2 H2 127.0
N1 C2 H2 127.0
C2 C3 N2 107.2(3)
C2 C3 H3 126.4
N2 C3 H3 126.4
C23 C22 C21 120.0(4)
C23 C22 H22 120.0
C21 C22 H22 120.0
C16 C15 C14 118.4(4)
C16 C15 H15 120.8
C14 C15 H15 120.8
C9 C8 C7 121.1(3)
C9 C8 C11 120.3(3)
C7 C8 C11 118.6(3)
C43 C42 C41 119.8(4)
C43 C42 H42 120.1
C41 C42 H42 120.1
C34 C35 C30 120.6(3)
C34 C35 H35 119.7
C30 C35 H35 119.7
C23 C24 C25 119.9(4)
C23 C24 H24 120.0
C25 C24 H24 120.0
C33 C34 C35 119.9(3)
C33 C34 H34 120.0
C35 C34 H34 120.0
C5 C10 C9 119.1(3)
C5 C10 H10 120.4
C9 C10 H10 120.4
N3 C11 C8 179.0(4)
C33 C32 C31 120.1(3)
C33 C32 H32 120.0
C31 C32 H32 120.0
C42 C43 C44 120.3(4)
C42 C43 H43 119.8
C44 C43 H43 119.8
C44 C45 C40 119.8(4)
C44 C45 H45 120.1
C40 C45 H45 120.1
C22 C23 C24 120.3(3)
C22 C23 H23 119.8
C24 C23 H23 119.8
C32 C33 C34 120.1(3)
C32 C33 H33 119.9
C34 C33 H33 119.9
C10 C9 C8 118.6(3)
C10 C9 H9 120.7
C8 C9 H9 120.7
C14 C13 C12 119.3(4)
C14 C13 H13 120.4
C12 C13 H13 120.4
C13 C14 C15 119.3(4)
C13 C14 H14 120.4
C15 C14 H14 120.4
C43 C44 C45 120.3(4)
C43 C44 H44 119.8
C45 C44 H44 119.8
H100 O1 H103 105.4(9)

loop_
_geom_bond_atom_site_label_1
_geom_bond_atom_site_label_2
_geom_bond_distance
Pt01 C1 2.033(3)
Pt01 C6 2.035(3)
Pt01 N4 2.099(3)
Pt01 P1 2.3075(9)
P1 C30 1.815(4)
P1 C40 1.823(4)
P1 C20 1.832(3)
P2 F4 1.547(19)
P2 F2B 1.561(13)
P2 F3 1.575(3)
P2 F6 1.58(3)
P2 F1B 1.582(13)
P2 F1 1.583(16)
P2 F5 1.589(3)
P2 F6B 1.59(2)
P2 F4B 1.597(18)
P2 F2 1.605(15)
N4 C16 1.340(5)
N4 C12 1.345(5)
C6 C7 1.388(5)
C6 C5 1.413(5)
C7 C8 1.401(5)
C7 H7 0.9300
N2 C1 1.340(4)
N2 C3 1.382(5)
N2 C4 1.460(4)
N1 C1 1.347(4)
N1 C2 1.383(4)
N1 C5 1.414(4)
C16 C15 1.377(5)
C16 H16 0.9300
C12 C13 1.380(5)
C12 H12 0.9300
C30 C35 1.392(5)
C30 C31 1.393(5)
C5 C10 1.380(5)
C4 H4A 0.9600
C4 H4B 0.9600
C4 H4C 0.9600
C31 C32 1.392(5)
C31 H31 0.9300
C20 C25 1.393(5)
C20 C21 1.394(5)
C41 C42 1.388(5)
C41 C40 1.394(5)
C41 H41 0.9300
C40 C45 1.391(5)
C21 C22 1.389(5)
C21 H21 0.9300
C25 C24 1.388(5)
C25 H25 0.9300
C2 C3 1.344(5)
C2 H2 0.9300
C3 H3 0.9300
N3 C11 1.134(5)
C22 C23 1.380(6)
C22 H22 0.9300
C15 C14 1.383(6)
C15 H15 0.9300
C8 C9 1.390(5)
C8 C11 1.448(5)
C42 C43 1.376(6)
C42 H42 0.9300
C35 C34 1.386(5)
C35 H35 0.9300
C24 C23 1.380(6)
C24 H24 0.9300
C34 C33 1.385(5)
C34 H34 0.9300
C10 C9 1.385(5)
C10 H10 0.9300
C32 C33 1.379(5)
C32 H32 0.9300
C43 C44 1.381(6)
C43 H43 0.9300
C45 C44 1.390(5)
C45 H45 0.9300
C23 H23 0.9300
C33 H33 0.9300
C9 H9 0.9300
C13 C14 1.376(6)
C13 H13 0.9300
C14 H14 0.9300
C44 H44 0.9300
O1 H100 0.842(5)
O1 H103 0.842(5)
